data_7218426
loop_
_publ_author_name
'Bonaccorso, Carmela'
'Brancatelli, Giovanna'
'Forte, Giuseppe'
'Arena, Giuseppe'
'Geremia, Silvano'
'Sciotto, Domenico'
'Sgarlata, Carmelo'

_publ_section_title
;
 Factors driving the self-assembling of water-soluble calix[4]arene and
 gemini guests: a combined solution, computational and solid-state study
;
_journal_name_full 'RSC Adv.'
_journal_paper_doi 10.1039/C4RA09353D
_journal_year 2014
_chemical_formula_sum 'C20 H28 Cl2 N2 O4.5'
_chemical_formula_weight 439.34
_chemical_name_systematic
;
 ?
;
_space_group_IT_number 15
_symmetry_cell_setting monoclinic
_symmetry_Int_Tables_number 15
_symmetry_space_group_name_Hall '-C 2yc'
_symmetry_space_group_name_H-M 'C 1 2/c 1'
_atom_sites_solution_hydrogens geom
_cell_angle_alpha 90
_cell_angle_beta 90.29(3)
_cell_angle_gamma 90
_cell_formula_units_Z 8
_cell_length_a 14.2900(10)
_cell_length_b 30.628(2)
_cell_length_c 10.624(2)
_cell_measurement_temperature 100(2)
_cell_volume 4649.8(10)
_computing_structure_refinement 'SHELXL-2013 (Sheldrick, 2013)'
_diffrn_ambient_temperature 100(2)
_diffrn_measured_fraction_theta_full 0.763
_diffrn_measured_fraction_theta_max 0.99
_diffrn_radiation_source synchrotron
_diffrn_radiation_wavelength 0.7
_diffrn_reflns_Laue_measured_fraction_full 0.763
_diffrn_reflns_Laue_measured_fraction_max 0.99
_diffrn_reflns_point_group_measured_fraction_full 0.763
_diffrn_reflns_point_group_measured_fraction_max 0.99
_diffrn_reflns_theta_full 25
_diffrn_reflns_theta_max 22.797
_diffrn_reflns_theta_min 1.31
_exptl_absorpt_coefficient_mu 0.291
_exptl_absorpt_correction_type none
_exptl_crystal_density_diffrn 1.255
_exptl_crystal_F_000 1856
_exptl_crystal_size_max 0.12
_exptl_crystal_size_mid 0.05
_exptl_crystal_size_min 0.01
_refine_diff_density_max 1.17
_refine_diff_density_min -0.502
_refine_diff_density_rms 0.091
_refine_ls_extinction_coef 0.0029(7)
_refine_ls_extinction_expression Fc^*^=kFc[1+0.001xFc^2^\l^3^/sin(2\q)]^-1/4^
_refine_ls_extinction_method SHELXL
_refine_ls_goodness_of_fit_ref 1.018
_refine_ls_hydrogen_treatment constr
_refine_ls_matrix_type full
_refine_ls_number_parameters 282
_refine_ls_number_reflns 3275
_refine_ls_number_restraints 0
_refine_ls_restrained_S_all 1.018
_refine_ls_R_factor_all 0.1207
_refine_ls_R_factor_gt 0.0798
_refine_ls_shift/su_max 0.013
_refine_ls_shift/su_mean 0
_refine_ls_structure_factor_coef Fsqd
_refine_ls_weighting_details 'w=1/[\s^2^(Fo^2^)+(0.1328P)^2^+11.5698P] where P=(Fo^2^+2Fc^2^)/3'
_refine_ls_weighting_scheme calc
_refine_ls_wR_factor_gt 0.2089
_refine_ls_wR_factor_ref 0.2436
_reflns_number_gt 2103
_reflns_number_total 3275
_reflns_threshold_expression 'I > 2\s(I)'
_cod_data_source_file c4ra09353d2.cif
_cod_data_source_block TAC4
_cod_original_sg_symbol_H-M 'C 2/c'
_cod_original_formula_sum 'C20 H28 Cl2 N2 O4.50'
_cod_database_code 7218426
_shelx_estimated_absorpt_t_min 0.966
_shelx_estimated_absorpt_t_max 0.997

loop_
_symmetry_equiv_pos_as_xyz
'x, y, z'
'-x, y, -z+1/2'
'x+1/2, y+1/2, z'
'-x+1/2, y+1/2, -z+1/2'
'-x, -y, -z'
'x, -y, z-1/2'
'-x+1/2, -y+1/2, -z'
'x+1/2, -y+1/2, z-1/2'

loop_
_atom_site_label
_atom_site_type_symbol
_atom_site_fract_x
_atom_site_fract_y
_atom_site_fract_z
_atom_site_U_iso_or_equiv
_atom_site_adp_type
_atom_site_occupancy
_atom_site_calc_flag
_atom_site_disorder_assembly
_atom_site_disorder_group
C1A C 0.3512(3) 0.34902(19) -0.0433(5) 0.0361(14) Uani 1 d . .
C1B C 0.4320(4) 0.32751(19) -0.0809(5) 0.0376(14) Uani 1 d . .
H18 H 0.4728 0.3417 -0.1383 0.045 Uiso 1 calc . .
C1C C 0.4551(3) 0.28637(19) -0.0381(5) 0.0343(14) Uani 1 d . .
C1D C 0.3939(4) 0.26575(19) 0.0470(6) 0.0384(14) Uani 1 d . .
C1E C 0.3126(3) 0.28731(19) 0.0881(5) 0.0342(14) Uani 1 d . .
C1F C 0.2932(4) 0.32824(19) 0.0425(5) 0.0351(14) Uani 1 d . .
H15 H 0.2384 0.3428 0.0704 0.042 Uiso 1 calc . .
C2A C 0.7629(3) 0.33049(18) 0.0059(6) 0.0364(14) Uani 1 d . .
C2B C 0.7825(4) 0.31465(18) 0.1257(5) 0.0358(14) Uani 1 d . .
H10 H 0.8345 0.3261 0.171 0.043 Uiso 1 calc . .
C2C C 0.7278(3) 0.28247(18) 0.1809(5) 0.0345(14) Uani 1 d . .
C2D C 0.6510(3) 0.26655(17) 0.1113(5) 0.0337(14) Uani 1 d . .
C2E C 0.6288(3) 0.28201(18) -0.0083(5) 0.0324(13) Uani 1 d . .
C2F C 0.6857(3) 0.31445(18) -0.0579(5) 0.0349(14) Uani 1 d . .
H20 H 0.671 0.326 -0.1386 0.042 Uiso 1 calc . .
C2H C 0.8251(4) 0.3639(2) -0.0536(7) 0.0489(17) Uani 1 d . .
H9A H 0.8225 0.3604 -0.1461 0.059 Uiso 1 calc . .
H9B H 0.8904 0.3586 -0.0262 0.059 Uiso 1 calc . .
C1H C 0.3261(4) 0.39292(19) -0.0966(6) 0.0417(15) Uani 1 d . .
H11A H 0.2584 0.3982 -0.0834 0.05 Uiso 1 calc . .
H11B H 0.3373 0.3927 -0.1885 0.05 Uiso 1 calc . .
C1Z C 0.2498(3) 0.2666(2) 0.1878(5) 0.0366(14) Uani 1 d . .
H13A H 0.1837 0.2735 0.1679 0.044 Uiso 1 calc . .
H13B H 0.2572 0.2345 0.1848 0.044 Uiso 1 calc . .
C1L C 0.3681(5) 0.4331(2) 0.0995(6) 0.0534(17) Uani 1 d . .
H17A H 0.3024 0.4393 0.118 0.08 Uiso 1 calc . .
H17B H 0.4075 0.4566 0.1331 0.08 Uiso 1 calc . .
H17C H 0.3862 0.4053 0.1388 0.08 Uiso 1 calc . .
C2Z C 0.5459(3) 0.26480(19) -0.0792(5) 0.0347(13) Uani 1 d . .
H6A H 0.5412 0.2329 -0.0657 0.042 Uiso 1 calc . .
H6B H 0.555 0.2699 -0.1703 0.042 Uiso 1 calc . .
C1M C 0.3554(4) 0.4718(2) -0.1019(7) 0.0555(18) Uani 1 d . .
H23A H 0.3715 0.47 -0.1913 0.083 Uiso 1 calc . .
H23B H 0.39 0.496 -0.0629 0.083 Uiso 1 calc . .
H23C H 0.2881 0.477 -0.0934 0.083 Uiso 1 calc . .
C2M C 0.8102(6) 0.4192(2) 0.1160(10) 0.084(3) Uani 1 d . .
H25A H 0.7688 0.3999 0.1642 0.126 Uiso 1 calc . .
H25B H 0.7938 0.4497 0.1328 0.126 Uiso 1 calc . .
H25C H 0.8753 0.4139 0.1411 0.126 Uiso 1 calc . .
C2L C 0.8535(5) 0.4414(3) -0.0992(11) 0.100(4) Uani 1 d . .
H27A H 0.9198 0.4398 -0.0756 0.151 Uiso 1 calc . .
H27B H 0.8304 0.4711 -0.0847 0.151 Uiso 1 calc . .
H27C H 0.8462 0.434 -0.1884 0.151 Uiso 1 calc . .
N2I N 0.7988(3) 0.40994(18) -0.0210(7) 0.0649(19) Uani 1 d . .
H1I H 0.7311 0.4138 -0.0426 0.078 Uiso 1 calc . .
N1I N 0.3809(3) 0.43005(16) -0.0382(5) 0.0423(13) Uani 1 d . .
H2I H 0.4488 0.4245 -0.0542 0.051 Uiso 1 calc . .
O2G O 0.5974(2) 0.23295(13) 0.1580(4) 0.0402(10) Uani 1 d . .
H1 H 0.607 0.2305 0.2358 0.06 Uiso 1 calc . .
O1G O 0.4101(3) 0.22471(13) 0.0891(4) 0.0512(12) Uani 1 d . .
H2 H 0.4681 0.2205 0.0947 0.077 Uiso 1 calc . .
Cl1 Cl 0.59385(9) 0.42983(5) -0.08552(15) 0.0482(5) Uani 1 d . .
O1W O 0.4246(5) 0.1304(3) -0.8372(7) 0.064(2) Uani 0.66 d A 1
O2W O 0.5679(10) 0.3751(5) 0.1730(14) 0.068(4) Uiso 0.34 d B 2
O5W O 0 0.5085(3) -0.25 0.181(7) Uani 1 d . .
Cl2 Cl 0.03832(16) 0.35125(10) 0.1333(3) 0.0681(10) Uani 0.6 d C 1
Cl3 Cl 0.1121(2) 0.43607(14) 0.0243(4) 0.0464(10) Uani 0.4 d D 1
O3W O 0.1208(6) 0.4456(3) 0.1328(10) 0.077(3) Uani 0.6 d E 2
O4W O 0.1150(6) 0.4580(3) -0.1165(8) 0.030(2) Uiso 0.4 d F 2

loop_
_atom_site_aniso_label
_atom_site_aniso_U_11
_atom_site_aniso_U_22
_atom_site_aniso_U_33
_atom_site_aniso_U_23
_atom_site_aniso_U_13
_atom_site_aniso_U_12
C1A 0.021(3) 0.044(3) 0.043(3) 0.000(3) 0.012(2) 0.000(2)
C1B 0.023(3) 0.045(4) 0.045(3) -0.003(3) 0.016(2) -0.006(2)
C1C 0.017(3) 0.046(4) 0.040(3) -0.008(3) 0.015(2) -0.005(2)
C1D 0.027(3) 0.038(4) 0.051(4) -0.002(3) 0.018(3) -0.003(2)
C1E 0.020(3) 0.042(3) 0.040(3) -0.002(3) 0.017(2) -0.007(2)
C1F 0.022(3) 0.042(4) 0.042(3) -0.008(3) 0.016(2) -0.002(2)
C2A 0.022(3) 0.035(3) 0.053(4) 0.004(3) 0.017(3) 0.002(2)
C2B 0.022(3) 0.036(3) 0.050(4) -0.008(3) 0.016(2) 0.000(2)
C2C 0.017(2) 0.041(3) 0.046(3) 0.000(3) 0.016(2) 0.006(2)
C2D 0.020(3) 0.033(3) 0.048(4) -0.007(3) 0.021(3) 0.001(2)
C2E 0.022(3) 0.038(3) 0.038(3) -0.004(3) 0.015(2) 0.003(2)
C2F 0.023(3) 0.039(3) 0.043(3) 0.007(3) 0.016(2) 0.004(2)
C2H 0.024(3) 0.048(4) 0.074(5) 0.014(3) 0.013(3) -0.005(3)
C1H 0.030(3) 0.045(4) 0.051(4) -0.001(3) 0.015(3) -0.001(3)
C1Z 0.020(3) 0.048(4) 0.042(3) 0.001(3) 0.018(2) -0.006(2)
C1L 0.046(4) 0.064(5) 0.050(4) -0.007(3) 0.014(3) -0.003(3)
C2Z 0.021(3) 0.042(3) 0.041(3) -0.005(3) 0.015(2) 0.001(2)
C1M 0.047(4) 0.039(4) 0.080(5) 0.002(3) 0.022(3) 0.008(3)
C2M 0.060(5) 0.043(5) 0.149(10) -0.008(5) -0.023(5) 0.006(4)
C2L 0.046(4) 0.061(5) 0.195(11) 0.055(6) 0.001(5) -0.020(4)
N2I 0.023(3) 0.047(4) 0.124(6) 0.024(4) -0.006(3) -0.007(2)
N1I 0.026(2) 0.043(3) 0.058(3) -0.004(2) 0.018(2) 0.001(2)
O2G 0.029(2) 0.044(2) 0.048(2) 0.0063(19) 0.0188(19) -0.0078(17)
O1G 0.051(3) 0.039(3) 0.064(3) 0.004(2) 0.025(2) 0.006(2)
Cl1 0.0225(7) 0.0586(10) 0.0636(11) -0.0056(8) 0.0117(6) 0.0014(6)
O1W 0.050(4) 0.073(5) 0.069(5) 0.003(4) 0.021(4) 0.002(4)
O5W 0.121(9) 0.059(6) 0.36(2) 0 0.131(11) 0
Cl2 0.0202(12) 0.069(2) 0.115(3) 0.0298(18) 0.0032(14) 0.0001(12)
Cl3 0.0226(17) 0.066(3) 0.050(2) -0.005(2) 0.0186(16) 0.0052(16)
O3W 0.055(5) 0.071(6) 0.105(8) 0.020(5) 0.019(5) 0.011(4)

loop_
_atom_type_symbol
_atom_type_description
_atom_type_scat_dispersion_real
_atom_type_scat_dispersion_imag
_atom_type_scat_source
C C -0.002 0.0016 'International Tables Vol C Tables 4.2.6.8 and 6.1.1.4'
N N -0.003 0.0032 'International Tables Vol C Tables 4.2.6.8 and 6.1.1.4'
O O -0.0041 0.0059 'International Tables Vol C Tables 4.2.6.8 and 6.1.1.4'
Cl Cl 0.1211 0.155 'International Tables Vol C Tables 4.2.6.8 and 6.1.1.4'
H H 0 0 'International Tables Vol C Tables 4.2.6.8 and 6.1.1.4'

loop_
_geom_angle_atom_site_label_1
_geom_angle_atom_site_label_2
_geom_angle_atom_site_label_3
_geom_angle
_geom_angle_site_symmetry_1
_geom_angle_site_symmetry_3
C1B C1A C1F 118.1(5) . .
C1B C1A C1H 120.9(5) . .
C1F C1A C1H 121.0(5) . .
C1C C1B C1A 122.4(5) . .
C1B C1C C1D 118.2(5) . .
C1B C1C C2Z 120.3(5) . .
C1D C1C C2Z 121.4(5) . .
O1G C1D C1E 118.2(5) . .
O1G C1D C1C 121.5(5) . .
C1E C1D C1C 120.3(5) . .
C1F C1E C1D 119.0(5) . .
C1F C1E C1Z 120.3(5) . .
C1D C1E C1Z 120.6(5) . .
C1E C1F C1A 122.0(5) . .
C2F C2A C2B 118.8(5) . .
C2F C2A C2H 120.7(5) . .
C2B C2A C2H 120.5(5) . .
C2C C2B C2A 121.5(5) . .
C2B C2C C2D 117.6(5) . .
C2B C2C C1Z 120.1(5) . 2_655
C2D C2C C1Z 122.4(5) . 2_655
O2G C2D C2E 117.3(5) . .
O2G C2D C2C 120.2(5) . .
C2E C2D C2C 122.4(5) . .
C2F C2E C2D 117.3(5) . .
C2F C2E C2Z 121.6(5) . .
C2D C2E C2Z 121.1(5) . .
C2A C2F C2E 122.3(5) . .
C2A C2H N2I 113.3(5) . .
C1A C1H N1I 113.3(5) . .
C2C C1Z C1E 112.6(4) 2_655 .
C2E C2Z C1C 112.1(4) . .
C2M N2I C2L 111.4(7) . .
C2M N2I C2H 112.2(6) . .
C2L N2I C2H 110.2(6) . .
C1L N1I C1M 111.4(5) . .
C1L N1I C1H 112.8(4) . .
C1M N1I C1H 109.5(5) . .

loop_
_geom_bond_atom_site_label_1
_geom_bond_atom_site_label_2
_geom_bond_distance
_geom_bond_site_symmetry_2
C1A C1B 1.389(7) .
C1A C1F 1.390(7) .
C1A C1H 1.502(8) .
C1B C1C 1.379(8) .
C1C C1D 1.410(7) .
C1C C2Z 1.522(7) .
C1D O1G 1.354(7) .
C1D C1E 1.408(7) .
C1E C1F 1.372(8) .
C1E C1Z 1.529(7) .
C2A C2F 1.382(8) .
C2A C2B 1.390(8) .
C2A C2H 1.498(8) .
C2B C2C 1.390(8) .
C2C C2D 1.407(8) .
C2C C1Z 1.509(8) 2_655
C2D O2G 1.377(6) .
C2D C2E 1.391(8) .
C2E C2F 1.390(8) .
C2E C2Z 1.496(8) .
C2H N2I 1.499(9) .
C1H N1I 1.512(8) .
C1Z C2C 1.509(8) 2_655
C1L N1I 1.478(8) .
C1M N1I 1.492(8) .
C2M N2I 1.490(11) .
C2L N2I 1.496(9) .
